data_2200245
loop_
_publ_author_name
'Menschise, Valeria'
'Didierjean, Claude'
'Semetey, Vincent'
'Guichard, Gilles'
'Briand, Jean-Paul'
'Aubry, Andre'

_publ_section_title
;
 (<i>S</i>)-<i>O</i>-Succinimidyl
 <i>N</i>-[2-(<i>tert</i>-butoxycarbonylamino)propyl]carbamate
;
_journal_issue 3
_journal_name_full 'Acta Crystallographica Section E'
_journal_page_first o222
_journal_page_last o224
_journal_paper_doi 10.1107/S1600536801002410
_journal_volume 57
_journal_year 2001
_chemical_formula_iupac 'C13 H21 N3 O6'
_chemical_formula_moiety 'C13 H21 N3 O6'
_chemical_formula_sum 'C13 H21 N3 O6'
_chemical_formula_weight 315.33
_chemical_name_systematic
;
(S)-O-Succinimidyl N-[2-(tert-butoxycarbonylamino)propyl]carbamate
;
_space_group_IT_number 4
_symmetry_cell_setting monoclinic
_symmetry_space_group_name_Hall 'P 2yb'
_symmetry_space_group_name_H-M 'P 1 21 1'
_audit_creation_method SHELXL-97
_cell_angle_alpha 90.00
_cell_angle_beta 91.996(3)
_cell_angle_gamma 90.00
_cell_formula_units_Z 2
_cell_length_a 5.1260(2)
_cell_length_b 8.5650(4)
_cell_length_c 18.7540(9)
_cell_measurement_reflns_used 5236
_cell_measurement_temperature 293(2)
_cell_measurement_theta_max 26.3
_cell_measurement_theta_min 4.0
_cell_volume 822.88(6)
_computing_cell_refinement COLLECT
_computing_data_collection 'COLLECT (Nonius, 1998)'
_computing_data_reduction 'HKL (Otwinoski & Minor, 1997)'
_computing_molecular_graphics 'maXus (Mackay et al., 1999) '
_computing_structure_refinement 'SHELXL97 (Sheldrick, 1997)'
_computing_structure_solution 'SIR92 (Altomare et al., 1994)'
_diffrn_ambient_temperature 293(2)
_diffrn_measured_fraction_theta_full .992
_diffrn_measured_fraction_theta_max .992
_diffrn_measurement_device_type KappaCCD
_diffrn_measurement_method oscillation
_diffrn_radiation_monochromator graphite
_diffrn_radiation_source 'fine-focus sealed tube'
_diffrn_radiation_type MoK\a
_diffrn_radiation_wavelength .71070
_diffrn_reflns_av_R_equivalents .030
_diffrn_reflns_av_sigmaI/netI .034
_diffrn_reflns_limit_h_max 6
_diffrn_reflns_limit_h_min 0
_diffrn_reflns_limit_k_max 10
_diffrn_reflns_limit_k_min 0
_diffrn_reflns_limit_l_max 23
_diffrn_reflns_limit_l_min -23
_diffrn_reflns_number 5236
_diffrn_reflns_theta_full 26.3
_diffrn_reflns_theta_max 26.3
_diffrn_reflns_theta_min 4.0
_diffrn_standards_decay_% 0
_diffrn_standards_number 0
_exptl_absorpt_coefficient_mu .10
_exptl_absorpt_correction_type none
_exptl_crystal_colour colorless
_exptl_crystal_density_diffrn 1.273
_exptl_crystal_density_method 'not measured'
_exptl_crystal_description prismatic
_exptl_crystal_F_000 336
_exptl_crystal_size_max .3
_exptl_crystal_size_mid .25
_exptl_crystal_size_min .22
_refine_diff_density_max .11
_refine_diff_density_min -.17
_refine_ls_extinction_method none
_refine_ls_goodness_of_fit_ref 1.03
_refine_ls_hydrogen_treatment mixed
_refine_ls_matrix_type full
_refine_ls_number_parameters 205
_refine_ls_number_reflns 1792
_refine_ls_number_restraints 3
_refine_ls_restrained_S_all 1.03
_refine_ls_R_factor_all .053
_refine_ls_R_factor_gt .037
_refine_ls_shift/su_max <0.001
_refine_ls_shift/su_mean .000
_refine_ls_structure_factor_coef Fsqd
_refine_ls_weighting_details 'calc w = 1/[\s^2^(Fo^2^)+(0.0553P)^2^+0.0391P] where P = (Fo^2^+2Fc^2^)/3'
_refine_ls_weighting_scheme calc
_refine_ls_wR_factor_ref .097
_reflns_number_gt 1436
_reflns_number_total 1792
_reflns_threshold_expression I>2\s(I)
_cod_data_source_file ya6006.cif
_cod_data_source_block I
_cod_original_sg_symbol_H-M 'P 21'
_cod_database_code 2200245
_cod_database_fobs_code 2200245

loop_
_symmetry_equiv_pos_as_xyz
'x, y, z'
'-x, y+1/2, -z'

loop_
_atom_site_label
_atom_site_fract_x
_atom_site_fract_y
_atom_site_fract_z
_atom_site_U_iso_or_equiv
_atom_site_adp_type
_atom_site_calc_flag
_atom_site_refinement_flags
_atom_site_occupancy
_atom_site_disorder_assembly
_atom_site_disorder_group
_atom_site_type_symbol
C1 -.2288(4) .3268(3) .57925(13) .0505(6) Uani d . 1 . . C
C2 -.0629(5) .4397(4) .53911(19) .0799(10) Uani d . 1 . . C
H2A .0275 .3847 .5028 .104 Uiso calc R 1 . . H
H2B .0617 .4879 .5716 .104 Uiso calc R 1 . . H
H2C -.1723 .5186 .5173 .104 Uiso calc R 1 . . H
C3 -.4126(5) .2386(4) .52903(14) .0640(7) Uani d . 1 . . C
H3A -.3143 .1870 .4933 .083 Uiso calc R 1 . . H
H3B -.5334 .3103 .5065 .083 Uiso calc R 1 . . H
H3C -.5071 .1624 .5554 .083 Uiso calc R 1 . . H
C4 -.3705(6) .4101(4) .63710(17) .0717(8) Uani d . 1 . . C
H4A -.2470 .4659 .6671 .093 Uiso calc R 1 . . H
H4B -.4612 .3352 .6652 .093 Uiso calc R 1 . . H
H4C -.4937 .4823 .6159 .093 Uiso calc R 1 . . H
O1 -.0307(3) .2195(2) .61109(9) .0533(5) Uani d . 1 . . O
C5 -.0988(4) .1042(3) .65552(13) .0464(6) Uani d . 1 . . C
O2 -.3204(3) .0650(3) .66664(11) .0680(6) Uani d . 1 . . O
N1 .1146(3) .0388(3) .68556(11) .0497(5) Uani d D 1 . . N
H1 .283(3) .081(4) .6670(12) .065 Uiso d D 1 . . H
C6 .1006(4) -.0925(3) .73422(12) .0487(6) Uani d . 1 . . C
H6 -.0739 -.0946 .7539 .063 Uiso calc R 1 . . H
C7 .1472(7) -.2466(4) .69701(19) .0802(10) Uani d . 1 . . C
H7A .0171 -.2611 .6596 .104 Uiso calc R 1 . . H
H7B .1369 -.3303 .7308 .104 Uiso calc R 1 . . H
H7C .3173 -.2459 .6771 .104 Uiso calc R 1 . . H
C8 .3002(4) -.0704(3) .79532(12) .0484(6) Uani d . 1 . . C
H8A .2844 -.1552 .8292 .063 Uiso calc R 1 . . H
H8B .4745 -.0741 .7768 .063 Uiso calc R 1 . . H
N2 .2643(3) .0775(3) .83175(11) .0507(5) Uani d D 1 . . N
H2 .081(3) .121(4) .8364(13) .066 Uiso d D 1 . . H
C9 .4632(5) .1632(3) .85544(13) .0507(6) Uani d . 1 . . C
O3 .6921(3) .1383(3) .85408(11) .0694(6) Uani d . 1 . . O
O4 .3633(3) .2988(2) .88774(10) .0644(5) Uani d . 1 . . O
N3 .5616(4) .3975(3) .91066(11) .0584(6) Uani d . 1 . . N
C10 .6574(6) .5138(4) .86724(16) .0653(8) Uani d . 1 . . C
O5 .5707(6) .5414(4) .80823(12) .1015(8) Uani d . 1 . . O
C11 .8740(5) .5889(4) .90923(16) .0725(8) Uani d . 1 . . C
H11A .8381 .6990 .9161 .094 Uiso calc R 1 . . H
H11B 1.0368 .5789 .8848 .094 Uiso calc R 1 . . H
C12 .8908(5) .5049(4) .98018(15) .0709(9) Uani d . 1 . . C
H12A 1.0620 .4583 .9879 .092 Uiso calc R 1 . . H
H12B .8601 .5769 1.0189 .092 Uiso calc R 1 . . H
C13 .6842(5) .3813(4) .97655(15) .0606(7) Uani d . 1 . . C
O6 .6276(4) .2834(3) 1.01994(12) .0886(7) Uani d . 1 . . O

loop_
_atom_site_aniso_label
_atom_site_aniso_U_11
_atom_site_aniso_U_22
_atom_site_aniso_U_33
_atom_site_aniso_U_12
_atom_site_aniso_U_13
_atom_site_aniso_U_23
C1 .0311(10) .0514(14) .0686(15) .0023(10) -.0046(10) .0046(13)
C2 .0481(14) .079(2) .112(2) .0056(15) -.0033(14) .042(2)
C3 .0483(13) .0763(19) .0667(17) .0101(14) -.0066(11) -.0067(16)
C4 .0622(16) .0658(18) .087(2) .0080(15) -.0030(14) -.0172(18)
O1 .0290(7) .0590(11) .0718(11) .0008(7) .0004(7) .0189(10)
C5 .0313(12) .0510(15) .0566(13) -.0035(10) -.0002(9) .0027(12)
O2 .0287(8) .0807(14) .0947(13) -.0057(9) .0038(8) .0272(12)
N1 .0289(8) .0587(13) .0614(12) -.0017(9) .0021(8) .0118(11)
C6 .0411(11) .0487(14) .0564(13) -.0054(11) .0004(10) .0034(13)
C7 .103(2) .0571(19) .079(2) -.0039(17) -.0194(17) -.0078(17)
C8 .0413(11) .0508(15) .0531(13) .0011(11) .0014(9) .0025(12)
N2 .0334(10) .0598(14) .0589(12) .0016(9) .0003(8) -.0079(11)
C9 .0413(13) .0609(17) .0498(13) .0011(12) .0015(10) -.0048(12)
O3 .0344(9) .0810(14) .0929(14) .0008(9) .0027(8) -.0244(12)
O4 .0463(9) .0648(13) .0819(12) .0027(9) -.0021(8) -.0224(11)
N3 .0545(12) .0590(14) .0613(13) -.0045(11) -.0046(10) -.0099(12)
C10 .0690(17) .0602(19) .0667(18) .0091(15) .0035(13) -.0066(16)
O5 .130(2) .099(2) .0745(14) .0048(16) -.0167(14) .0116(15)
C11 .0668(17) .065(2) .086(2) -.0044(15) .0131(14) -.0089(18)
C12 .0575(15) .091(2) .0638(17) -.0073(16) .0008(12) -.0215(18)
C13 .0527(14) .072(2) .0568(15) .0036(14) .0036(12) -.0066(16)
O6 .0862(14) .108(2) .0720(14) -.0075(14) .0033(11) .0133(15)

loop_
_atom_type_symbol
_atom_type_description
_atom_type_scat_dispersion_real
_atom_type_scat_dispersion_imag
_atom_type_scat_source
C C .0033 .0016 'International Tables Vol C Tables 4.2.6.8 and 6.1.1.4'
H H .0000 .0000 'International Tables Vol C Tables 4.2.6.8 and 6.1.1.4'
N N .0061 .0033 'International Tables Vol C Tables 4.2.6.8 and 6.1.1.4'
O O .0106 .0060 'International Tables Vol C Tables 4.2.6.8 and 6.1.1.4'

loop_
_geom_angle_atom_site_label_1
_geom_angle_atom_site_label_2
_geom_angle_atom_site_label_3
_geom_angle
O1 C1 C4 110.2(2)
O1 C1 C2 102.08(17)
C4 C1 C2 110.5(3)
O1 C1 C3 110.2(2)
C4 C1 C3 112.3(2)
C2 C1 C3 111.1(2)
C1 C2 H2A 109.5
C1 C2 H2B 109.5
H2A C2 H2B 109.5
C1 C2 H2C 109.5
H2A C2 H2C 109.5
H2B C2 H2C 109.5
C1 C3 H3A 109.5
C1 C3 H3B 109.5
H3A C3 H3B 109.5
C1 C3 H3C 109.5
H3A C3 H3C 109.5
H3B C3 H3C 109.5
C1 C4 H4A 109.5
C1 C4 H4B 109.5
H4A C4 H4B 109.5
C1 C4 H4C 109.5
H4A C4 H4C 109.5
H4B C4 H4C 109.5
C5 O1 C1 121.10(16)
O2 C5 N1 124.8(2)
O2 C5 O1 125.1(2)
N1 C5 O1 110.03(17)
C5 N1 C6 122.14(18)
C5 N1 H1 113.6(17)
C6 N1 H1 123.9(17)
N1 C6 C7 111.9(2)
N1 C6 C8 109.31(19)
C7 C6 C8 110.0(2)
N1 C6 H6 108.5
C7 C6 H6 108.5
C8 C6 H6 108.5
C6 C7 H7A 109.5
C6 C7 H7B 109.5
H7A C7 H7B 109.5
C6 C7 H7C 109.5
H7A C7 H7C 109.5
H7B C7 H7C 109.5
N2 C8 C6 111.7(2)
N2 C8 H8A 109.3
C6 C8 H8A 109.3
N2 C8 H8B 109.3
C6 C8 H8B 109.3
H8A C8 H8B 107.9
C9 N2 C8 122.2(2)
C9 N2 H2 118.2(17)
C8 N2 H2 119.5(17)
O3 C9 N2 129.9(2)
O3 C9 O4 121.8(2)
N2 C9 O4 108.29(19)
N3 O4 C9 111.27(17)
C13 N3 O4 121.8(2)
C13 N3 C10 116.2(2)
O4 N3 C10 121.9(2)
O5 C10 N3 123.7(3)
O5 C10 C11 130.4(3)
N3 C10 C11 105.9(2)
C10 C11 C12 106.2(3)
C10 C11 H11A 110.5
C12 C11 H11A 110.5
C10 C11 H11B 110.5
C12 C11 H11B 110.5
H11A C11 H11B 108.7
C13 C12 C11 106.1(2)
C13 C12 H12A 110.5
C11 C12 H12A 110.5
C13 C12 H12B 110.5
C11 C12 H12B 110.5
H12A C12 H12B 108.7
O6 C13 N3 124.2(3)
O6 C13 C12 130.1(3)
N3 C13 C12 105.7(3)

loop_
_geom_bond_atom_site_label_1
_geom_bond_atom_site_label_2
_geom_bond_site_symmetry_2
_geom_bond_distance
_geom_bond_publ_flag
C1 O1 . 1.479(3) ?
C1 C4 . 1.507(4) ?
C1 C2 . 1.507(4) ?
C1 C3 . 1.511(3) ?
C2 H2A . .9600 ?
C2 H2B . .9600 ?
C2 H2C . .9600 ?
C3 H3A . .9600 ?
C3 H3B . .9600 ?
C3 H3C . .9600 ?
C4 H4A . .9600 ?
C4 H4B . .9600 ?
C4 H4C . .9600 ?
O1 C5 . 1.346(3) ?
C5 O2 . 1.210(3) ?
C5 N1 . 1.336(3) ?
N1 C6 . 1.451(3) ?
N1 H1 . 1.010(10) ?
C6 C7 . 1.516(4) ?
C6 C8 . 1.521(3) ?
C6 H6 . .9800 ?
C7 H7A . .9600 ?
C7 H7B . .9600 ?
C7 H7C . .9600 ?
C8 N2 . 1.454(3) ?
C8 H8A . .9700 ?
C8 H8B . .9700 ?
N2 C9 . 1.321(3) ?
N2 H2 . 1.016(10) ?
C9 O3 . 1.194(3) ?
C9 O4 . 1.415(3) ?
O4 N3 . 1.379(3) ?
N3 C13 . 1.374(3) ?
N3 C10 . 1.387(4) ?
C10 O5 . 1.202(4) ?
C10 C11 . 1.486(4) ?
C11 C12 . 1.513(4) ?
C11 H11A . .9700 ?
C11 H11B . .9700 ?
C12 C13 . 1.498(4) ?
C12 H12A . .9700 ?
C12 H12B . .9700 ?
C13 O6 . 1.210(4) ?

loop_
_geom_hbond_atom_site_label_D
_geom_hbond_atom_site_label_H
_geom_hbond_atom_site_label_A
_geom_hbond_site_symmetry_A
_geom_hbond_distance_DH
_geom_hbond_distance_HA
_geom_hbond_distance_DA
_geom_hbond_angle_DHA
N1 H1 O2 1_655 1.010(10) 2.037(18) 2.938(2) 147(2)
N2 H2 O3 1_455 1.016(10) 2.038(14) 3.022(3) 162(3)

loop_
_geom_torsion_atom_site_label_1
_geom_torsion_atom_site_label_2
_geom_torsion_atom_site_label_3
_geom_torsion_atom_site_label_4
_geom_torsion
_geom_torsion_publ_flag
O1 C5 N1 C6 -177.9(2) y
C5 N1 C6 C8 -139.7(2) y
N1 C6 C8 N2 55.9(3) y
C6 C8 N2 C9 -141.7(2) y
C8 N2 C9 O4 179.76(19) y
N2 C9 O4 N3 -177.1(2) y
C9 O4 N3 C10 90.4(3) y
C4 C1 O1 C5 58.6(3) ?
C2 C1 O1 C5 176.0(2) ?
C3 C1 O1 C5 -65.8(3) ?
C1 O1 C5 O2 9.5(4) ?
C1 O1 C5 N1 -170.7(2) ?
O2 C5 N1 C6 1.9(4) ?
C5 N1 C6 C7 98.2(3) ?
C7 C6 C8 N2 179.2(2) ?
C8 N2 C9 O3 -2.2(4) ?
O3 C9 O4 N3 4.7(3) ?
C9 O4 N3 C13 -86.4(3) ?
C13 N3 C10 O5 179.8(3) ?
O4 N3 C10 O5 2.8(4) ?
C13 N3 C10 C11 -.6(3) ?
O4 N3 C10 C11 -177.5(2) ?
O5 C10 C11 C12 179.4(3) ?
N3 C10 C11 C12 -.2(3) ?
C10 C11 C12 C13 .8(3) ?
O4 N3 C13 O6 -1.5(4) ?
C10 N3 C13 O6 -178.4(3) ?
O4 N3 C13 C12 178.0(2) ?
C10 N3 C13 C12 1.1(3) ?
C11 C12 C13 O6 178.3(3) ?
C11 C12 C13 N3 -1.1(3) ?

loop_
_cod_related_entry_id
_cod_related_entry_database
_cod_related_entry_code
1 ChemSpider 8814417
